data_4125082
loop_
_publ_author_name
'Kojima, Chiemi'
'Lee, Ka-Ho'
'Lin, Zhenyang'
'Yamashita, Makoto'

_publ_section_title
;
 Direct and Base-Catalyzed Diboration of Alkynes Using the Unsymmetrical
 Diborane(4), pinB-BMes2.
;
_journal_issue 20
_journal_name_full 'Journal of the American Chemical Society'
_journal_page_first 6662
_journal_page_last 6669
_journal_paper_doi 10.1021/jacs.6b03686
_journal_volume 138
_journal_year 2016
_chemical_formula_moiety 'C32 H39 B2 F O2'
_chemical_formula_sum 'C32 H39 B2 F O2'
_chemical_formula_weight 496.25
_chemical_name_systematic
;
 ?
;
_space_group_crystal_system monoclinic
_space_group_IT_number 14
_space_group_name_Hall '-P 2yn'
_space_group_name_H-M_alt 'P 1 21/n 1'
_symmetry_space_group_name_Hall '-P 2yn'
_symmetry_space_group_name_H-M 'P 1 21/n 1'
_atom_sites_solution_hydrogens geom
_audit_creation_method SHELXL-2014
_cell_angle_alpha 90
_cell_angle_beta 90.276(3)
_cell_angle_gamma 90
_cell_formula_units_Z 4
_cell_length_a 8.705(3)
_cell_length_b 35.874(12)
_cell_length_c 9.064(3)
_cell_measurement_reflns_used 5577
_cell_measurement_temperature 93(2)
_cell_measurement_theta_max 30.4083
_cell_measurement_theta_min 2.4076
_cell_volume 2830.5(17)
_computing_cell_refinement 'RIGAKU CrystalClear'
_computing_data_collection 'RIGAKU CrystalClear'
_computing_data_reduction 'RIGAKU CrystalClear'
_computing_molecular_graphics 'Yadokari-XG 2009(Wakita Nemoto et al.)'
_computing_publication_material 'Yadokari-XG 2009(Wakita,Nemoto et al.)'
_computing_structure_refinement 'SHELXL-2014 (Sheldrick, 2014)'
_computing_structure_solution 'SHELXS-97 (Sheldrick, 1997)'
_diffrn_ambient_temperature 93(2)
_diffrn_detector_area_resol_mean 28.5714
_diffrn_measured_fraction_theta_full 0.996
_diffrn_measured_fraction_theta_max 0.986
_diffrn_measurement_device_type 'Rigaku VariMax Saturn'
_diffrn_measurement_method 'omega scans'
_diffrn_radiation_monochromator Confocal
_diffrn_radiation_source 'rotating-anode X-ray tube'
_diffrn_radiation_type MoK\a
_diffrn_radiation_wavelength 0.71075
_diffrn_reflns_av_R_equivalents 0.0633
_diffrn_reflns_av_unetI/netI 0.0528
_diffrn_reflns_Laue_measured_fraction_full 0.996
_diffrn_reflns_Laue_measured_fraction_max 0.986
_diffrn_reflns_limit_h_max 11
_diffrn_reflns_limit_h_min -11
_diffrn_reflns_limit_k_max 46
_diffrn_reflns_limit_k_min -45
_diffrn_reflns_limit_l_max 11
_diffrn_reflns_limit_l_min -11
_diffrn_reflns_number 28368
_diffrn_reflns_point_group_measured_fraction_full 0.996
_diffrn_reflns_point_group_measured_fraction_max 0.986
_diffrn_reflns_theta_full 27.553
_diffrn_reflns_theta_max 27.553
_diffrn_reflns_theta_min 3.195
_exptl_absorpt_coefficient_mu 0.074
_exptl_absorpt_correction_T_max 1.0000
_exptl_absorpt_correction_T_min 0.8599
_exptl_absorpt_correction_type multi-scan
_exptl_absorpt_process_details 'Jacobson, R. (1998) Private communication'
_exptl_crystal_colour Yellow
_exptl_crystal_density_diffrn 1.164
_exptl_crystal_description Prism
_exptl_crystal_F_000 1064
_exptl_crystal_size_max 0.200
_exptl_crystal_size_mid 0.200
_exptl_crystal_size_min 0.080
_refine_diff_density_max 0.313
_refine_diff_density_min -0.363
_refine_diff_density_rms 0.067
_refine_ls_extinction_method none
_refine_ls_goodness_of_fit_ref 1.148
_refine_ls_hydrogen_treatment constr
_refine_ls_matrix_type full
_refine_ls_number_parameters 344
_refine_ls_number_reflns 6454
_refine_ls_number_restraints 0
_refine_ls_restrained_S_all 1.148
_refine_ls_R_factor_all 0.0993
_refine_ls_R_factor_gt 0.0794
_refine_ls_shift/su_max 0.000
_refine_ls_shift/su_mean 0.000
_refine_ls_structure_factor_coef Fsqd
_refine_ls_weighting_details 'w=1/[\s^2^(Fo^2^)+(0.0923P)^2^+0.8481P] where P=(Fo^2^+2Fc^2^)/3'
_refine_ls_weighting_scheme calc
_refine_ls_wR_factor_gt 0.1860
_refine_ls_wR_factor_ref 0.2011
_reflns_Friedel_coverage 0.000
_reflns_number_gt 5189
_reflns_number_total 6454
_reflns_threshold_expression 'I > 2\s(I)'
_cod_data_source_file ja6b03686_si_002.cif
_cod_data_source_block 3Dc
_cod_depositor_comments
;
The following automatic conversions were performed:

'_exptl_absorpt_correction_type' value 'Multi-scan' changed to
'multi-scan' according to
/usr/data/users/saulius/crontab/automatic-downloads/rss-feeds/ACS/lib/dictionaries/cif_core.dic
dictionary named 'cif_core.dic' version 2.4.2 from 2011-04-26.

Automatic conversion script
Id: cif_fix_values 4268 2015-11-12 08:31:59Z antanas 

 Adding full bibliography for 4125073--4125084.cif.
;
_cod_original_cell_volume 2830.7(16)
_cod_database_code 4125082
_shelx_space_group_comment
;
The symmetry employed for this shelxl refinement is uniquely defined
by the following loop, which should always be used as a source of
symmetry information in preference to the above space-group names.
They are only intended as comments.
;
_shelx_estimated_absorpt_t_min 0.985
_shelx_estimated_absorpt_t_max 0.994
_shelxl_version_number 2014-3

loop_
_space_group_symop_operation_xyz
'x, y, z'
'-x+1/2, y+1/2, -z+1/2'
'-x, -y, -z'
'x-1/2, -y-1/2, z-1/2'

loop_
_atom_site_label
_atom_site_type_symbol
_atom_site_fract_x
_atom_site_fract_y
_atom_site_fract_z
_atom_site_U_iso_or_equiv
_atom_site_adp_type
_atom_site_occupancy
_atom_site_site_symmetry_order
_atom_site_calc_flag
_atom_site_refinement_flags_posn
_atom_site_refinement_flags_adp
C1 C 0.2060(2) 0.14867(6) 0.1440(2) 0.0243(5) Uani 1 1 d . .
H31 H 0.1910 0.1609 0.2358 0.029 Uiso 1 1 calc R U
C2 C 0.2748(2) 0.17027(6) 0.0402(2) 0.0235(5) Uani 1 1 d . .
B1 B 0.1465(3) 0.10723(7) 0.1403(3) 0.0235(5) Uani 1 1 d . .
C3 C 0.2146(2) 0.07671(6) 0.0328(2) 0.0218(4) Uani 1 1 d . .
C4 C 0.3751(2) 0.07139(6) 0.0163(2) 0.0226(4) Uani 1 1 d . .
C5 C 0.4303(3) 0.04495(6) -0.0819(2) 0.0253(5) Uani 1 1 d . .
H32 H 0.5382 0.0414 -0.0892 0.030 Uiso 1 1 calc R U
C6 C 0.3342(3) 0.02355(6) -0.1696(2) 0.0256(5) Uani 1 1 d . .
C7 C 0.1760(3) 0.02844(6) -0.1531(2) 0.0263(5) Uani 1 1 d . .
H33 H 0.1077 0.0139 -0.2115 0.032 Uiso 1 1 calc R U
C8 C 0.1158(2) 0.05403(6) -0.0536(2) 0.0226(4) Uani 1 1 d . .
C9 C 0.4918(2) 0.09340(7) 0.1053(2) 0.0269(5) Uani 1 1 d . .
H1 H 0.5895 0.0798 0.1081 0.040 Uiso 1 1 calc R U
H2 H 0.4540 0.0968 0.2060 0.040 Uiso 1 1 calc R U
H3 H 0.5075 0.1178 0.0592 0.040 Uiso 1 1 calc R U
C10 C 0.3972(3) -0.00411(7) -0.2791(3) 0.0331(5) Uani 1 1 d . .
H4 H 0.4102 0.0081 -0.3749 0.050 Uiso 1 1 calc R U
H5 H 0.3255 -0.0250 -0.2895 0.050 Uiso 1 1 calc R U
H6 H 0.4967 -0.0134 -0.2440 0.050 Uiso 1 1 calc R U
C11 C -0.0583(2) 0.05783(7) -0.0469(3) 0.0303(5) Uani 1 1 d . .
H7 H -0.1060 0.0390 -0.1105 0.045 Uiso 1 1 calc R U
H8 H -0.0883 0.0827 -0.0808 0.045 Uiso 1 1 calc R U
H9 H -0.0926 0.0542 0.0549 0.045 Uiso 1 1 calc R U
C12 C 0.0212(2) 0.09693(6) 0.2590(2) 0.0222(4) Uani 1 1 d . .
C13 C 0.0448(2) 0.06699(6) 0.3582(2) 0.0230(5) Uani 1 1 d . .
C14 C -0.0632(2) 0.05953(6) 0.4684(2) 0.0250(5) Uani 1 1 d . .
H34 H -0.0441 0.0397 0.5354 0.030 Uiso 1 1 calc R U
C15 C -0.1967(2) 0.08006(6) 0.4828(2) 0.0256(5) Uani 1 1 d . .
C16 C -0.2213(2) 0.10934(6) 0.3838(2) 0.0245(5) Uani 1 1 d . .
H35 H -0.3131 0.1236 0.3911 0.029 Uiso 1 1 calc R U
C17 C -0.1153(2) 0.11826(6) 0.2749(2) 0.0238(5) Uani 1 1 d . .
C18 C 0.1866(3) 0.04262(6) 0.3521(3) 0.0293(5) Uani 1 1 d . .
H10 H 0.1891 0.0262 0.4385 0.044 Uiso 1 1 calc R U
H11 H 0.2786 0.0584 0.3519 0.044 Uiso 1 1 calc R U
H12 H 0.1839 0.0275 0.2621 0.044 Uiso 1 1 calc R U
C19 C -0.3140(3) 0.07085(7) 0.5998(3) 0.0345(6) Uani 1 1 d . .
H13 H -0.2978 0.0453 0.6345 0.052 Uiso 1 1 calc R U
H14 H -0.4176 0.0731 0.5580 0.052 Uiso 1 1 calc R U
H15 H -0.3026 0.0882 0.6828 0.052 Uiso 1 1 calc R U
C20 C -0.1553(3) 0.14924(6) 0.1681(2) 0.0277(5) Uani 1 1 d . .
H16 H -0.2531 0.1606 0.1968 0.041 Uiso 1 1 calc R U
H17 H -0.1645 0.1390 0.0682 0.041 Uiso 1 1 calc R U
H18 H -0.0742 0.1682 0.1702 0.041 Uiso 1 1 calc R U
C21 C 0.2926(2) 0.15812(6) -0.1155(2) 0.0233(5) Uani 1 1 d . .
C22 C 0.4297(3) 0.16500(6) -0.1916(2) 0.0280(5) Uani 1 1 d . .
H36 H 0.5106 0.1781 -0.1435 0.034 Uiso 1 1 calc R U
C23 C 0.4489(3) 0.15307(6) -0.3353(3) 0.0298(5) Uani 1 1 d . .
H37 H 0.5420 0.1577 -0.3863 0.036 Uiso 1 1 calc R U
C24 C 0.3299(3) 0.13425(6) -0.4029(2) 0.0300(5) Uani 1 1 d . .
C25 C 0.1930(3) 0.12737(6) -0.3355(2) 0.0284(5) Uani 1 1 d . .
H38 H 0.1126 0.1146 -0.3855 0.034 Uiso 1 1 calc R U
C26 C 0.1748(3) 0.13969(6) -0.1911(2) 0.0246(5) Uani 1 1 d . .
H39 H 0.0798 0.1355 -0.1428 0.030 Uiso 1 1 calc R U
F1 F 0.35142(17) 0.12240(4) -0.54505(15) 0.0412(4) Uani 1 1 d . .
B2 B 0.3459(3) 0.20859(7) 0.0920(3) 0.0267(5) Uani 1 1 d . .
O1 O 0.4662(2) 0.22562(5) 0.02376(19) 0.0393(5) Uani 1 1 d . .
O2 O 0.29678(18) 0.22740(4) 0.21379(17) 0.0295(4) Uani 1 1 d . .
C27 C 0.4093(3) 0.25675(6) 0.2449(3) 0.0293(5) Uani 1 1 d . .
C28 C 0.4899(3) 0.26206(7) 0.0934(3) 0.0323(5) Uani 1 1 d . .
C29 C 0.6605(3) 0.26957(8) 0.1027(3) 0.0457(7) Uani 1 1 d . .
H19 H 0.7120 0.2484 0.1503 0.069 Uiso 1 1 calc R U
H20 H 0.6786 0.2922 0.1607 0.069 Uiso 1 1 calc R U
H21 H 0.7016 0.2729 0.0031 0.069 Uiso 1 1 calc R U
C30 C 0.4147(4) 0.29055(8) -0.0066(3) 0.0514(8) Uani 1 1 d . .
H22 H 0.4538 0.2876 -0.1072 0.077 Uiso 1 1 calc R U
H23 H 0.4383 0.3157 0.0292 0.077 Uiso 1 1 calc R U
H24 H 0.3032 0.2868 -0.0067 0.077 Uiso 1 1 calc R U
C31 C 0.5162(3) 0.24117(9) 0.3632(3) 0.0446(7) Uani 1 1 d . .
H25 H 0.4558 0.2335 0.4489 0.067 Uiso 1 1 calc R U
H26 H 0.5899 0.2604 0.3930 0.067 Uiso 1 1 calc R U
H27 H 0.5716 0.2196 0.3237 0.067 Uiso 1 1 calc R U
C32 C 0.3264(3) 0.29086(7) 0.3010(3) 0.0407(6) Uani 1 1 d . .
H28 H 0.2455 0.2979 0.2307 0.061 Uiso 1 1 calc R U
H29 H 0.3995 0.3115 0.3115 0.061 Uiso 1 1 calc R U
H30 H 0.2804 0.2853 0.3970 0.061 Uiso 1 1 calc R U

loop_
_atom_site_aniso_label
_atom_site_aniso_U_11
_atom_site_aniso_U_22
_atom_site_aniso_U_33
_atom_site_aniso_U_23
_atom_site_aniso_U_13
_atom_site_aniso_U_12
C1 0.0232(11) 0.0266(11) 0.0230(10) -0.0033(8) -0.0009(8) 0.0007(9)
C2 0.0229(11) 0.0244(10) 0.0231(10) 0.0009(8) -0.0032(8) -0.0005(9)
B1 0.0200(12) 0.0263(12) 0.0240(12) 0.0012(9) -0.0068(9) 0.0000(10)
C3 0.0249(11) 0.0211(10) 0.0193(9) 0.0033(8) -0.0021(8) -0.0016(8)
C4 0.0237(11) 0.0233(10) 0.0209(10) 0.0020(8) -0.0016(8) -0.0006(8)
C5 0.0252(11) 0.0265(11) 0.0242(10) 0.0012(9) 0.0003(8) 0.0000(9)
C6 0.0316(12) 0.0235(11) 0.0218(10) 0.0003(8) -0.0027(9) 0.0011(9)
C7 0.0327(12) 0.0220(10) 0.0242(11) 0.0006(8) -0.0063(9) -0.0023(9)
C8 0.0259(11) 0.0206(10) 0.0214(10) 0.0026(8) -0.0029(8) -0.0015(8)
C9 0.0216(11) 0.0305(12) 0.0287(11) -0.0021(9) -0.0029(9) -0.0009(9)
C10 0.0361(14) 0.0336(12) 0.0294(12) -0.0060(10) -0.0020(10) 0.0029(11)
C11 0.0244(12) 0.0314(12) 0.0351(12) -0.0041(10) -0.0032(9) -0.0027(9)
C12 0.0236(11) 0.0212(10) 0.0218(10) -0.0019(8) -0.0027(8) -0.0016(8)
C13 0.0248(11) 0.0210(10) 0.0231(10) -0.0010(8) -0.0040(8) -0.0025(8)
C14 0.0263(12) 0.0250(11) 0.0236(10) -0.0003(9) -0.0028(8) -0.0037(9)
C15 0.0248(11) 0.0282(11) 0.0238(10) -0.0021(9) -0.0002(8) -0.0042(9)
C16 0.0215(11) 0.0285(11) 0.0236(10) -0.0030(9) -0.0012(8) -0.0001(9)
C17 0.0232(11) 0.0237(10) 0.0245(10) -0.0037(8) -0.0031(8) -0.0013(9)
C18 0.0269(12) 0.0279(11) 0.0331(12) 0.0056(10) 0.0010(9) 0.0032(9)
C19 0.0335(13) 0.0389(13) 0.0312(12) 0.0016(10) 0.0070(10) 0.0007(11)
C20 0.0279(12) 0.0270(11) 0.0281(11) 0.0029(9) -0.0001(9) 0.0037(9)
C21 0.0270(11) 0.0194(10) 0.0236(10) 0.0003(8) -0.0023(8) -0.0010(8)
C22 0.0316(12) 0.0268(11) 0.0255(11) -0.0038(9) -0.0014(9) -0.0030(9)
C23 0.0325(13) 0.0302(12) 0.0266(11) -0.0003(9) 0.0040(9) 0.0006(10)
C24 0.0396(14) 0.0302(12) 0.0202(10) -0.0045(9) -0.0036(9) 0.0042(10)
C25 0.0335(13) 0.0260(11) 0.0257(11) -0.0010(9) -0.0080(9) -0.0005(9)
C26 0.0289(12) 0.0214(10) 0.0236(10) 0.0017(8) -0.0038(8) 0.0027(9)
F1 0.0507(9) 0.0491(9) 0.0239(7) -0.0102(6) -0.0009(6) 0.0018(7)
B2 0.0307(14) 0.0259(12) 0.0234(12) 0.0002(10) -0.0017(10) -0.0002(11)
O1 0.0504(11) 0.0333(9) 0.0343(9) -0.0115(8) 0.0119(8) -0.0189(8)
O2 0.0319(9) 0.0274(8) 0.0292(8) -0.0049(7) 0.0039(7) -0.0073(7)
C27 0.0303(12) 0.0270(11) 0.0305(12) -0.0053(9) -0.0017(9) -0.0039(10)
C28 0.0429(14) 0.0259(12) 0.0282(12) -0.0069(9) 0.0055(10) -0.0088(10)
C29 0.0409(16) 0.0412(15) 0.0552(17) -0.0162(13) 0.0113(13) -0.0109(12)
C30 0.070(2) 0.0436(16) 0.0410(16) 0.0087(13) -0.0057(14) -0.0127(15)
C31 0.0451(16) 0.0518(17) 0.0367(14) -0.0037(12) -0.0086(12) -0.0040(13)
C32 0.0420(15) 0.0302(13) 0.0499(16) -0.0085(12) 0.0081(12) -0.0038(11)

loop_
_atom_type_symbol
_atom_type_description
_atom_type_scat_dispersion_real
_atom_type_scat_dispersion_imag
_atom_type_scat_source
C C 0.0033 0.0016 'International Tables Vol C Tables 4.2.6.8 and 6.1.1.4'
H H 0.0000 0.0000 'International Tables Vol C Tables 4.2.6.8 and 6.1.1.4'
B B 0.0013 0.0007 'International Tables Vol C Tables 4.2.6.8 and 6.1.1.4'
O O 0.0106 0.0060 'International Tables Vol C Tables 4.2.6.8 and 6.1.1.4'
F F 0.0171 0.0103 'International Tables Vol C Tables 4.2.6.8 and 6.1.1.4'

loop_
_geom_angle_atom_site_label_1
_geom_angle_atom_site_label_2
_geom_angle_atom_site_label_3
_geom_angle
C2 C1 B1 132.0(2)
C2 C1 H31 114.0
B1 C1 H31 114.0
C1 C2 C21 122.56(19)
C1 C2 B2 117.62(19)
C21 C2 B2 119.73(18)
C1 B1 C12 115.75(19)
C1 B1 C3 122.84(19)
C12 B1 C3 121.28(19)
C8 C3 C4 117.37(19)
C8 C3 B1 120.64(19)
C4 C3 B1 121.98(18)
C5 C4 C3 120.23(19)
C5 C4 C9 117.64(19)
C3 C4 C9 122.13(19)
C6 C5 C4 122.5(2)
C6 C5 H32 118.8
C4 C5 H32 118.8
C5 C6 C7 117.6(2)
C5 C6 C10 121.5(2)
C7 C6 C10 121.0(2)
C8 C7 C6 121.8(2)
C8 C7 H33 119.1
C6 C7 H33 119.1
C7 C8 C3 120.5(2)
C7 C8 C11 117.58(19)
C3 C8 C11 121.84(19)
C4 C9 H1 109.5
C4 C9 H2 109.5
H1 C9 H2 109.5
C4 C9 H3 109.5
H1 C9 H3 109.5
H2 C9 H3 109.5
C6 C10 H4 109.5
C6 C10 H5 109.5
H4 C10 H5 109.5
C6 C10 H6 109.5
H4 C10 H6 109.5
H5 C10 H6 109.5
C8 C11 H7 109.5
C8 C11 H8 109.5
H7 C11 H8 109.5
C8 C11 H9 109.5
H7 C11 H9 109.5
H8 C11 H9 109.5
C13 C12 C17 117.60(19)
C13 C12 B1 120.80(19)
C17 C12 B1 121.54(19)
C14 C13 C12 120.1(2)
C14 C13 C18 117.77(19)
C12 C13 C18 122.1(2)
C15 C14 C13 122.2(2)
C15 C14 H34 118.9
C13 C14 H34 118.9
C14 C15 C16 117.8(2)
C14 C15 C19 121.4(2)
C16 C15 C19 120.8(2)
C17 C16 C15 121.9(2)
C17 C16 H35 119.1
C15 C16 H35 119.1
C16 C17 C12 120.3(2)
C16 C17 C20 118.12(19)
C12 C17 C20 121.39(19)
C13 C18 H10 109.5
C13 C18 H11 109.5
H10 C18 H11 109.5
C13 C18 H12 109.5
H10 C18 H12 109.5
H11 C18 H12 109.5
C15 C19 H13 109.5
C15 C19 H14 109.5
H13 C19 H14 109.5
C15 C19 H15 109.5
H13 C19 H15 109.5
H14 C19 H15 109.5
C17 C20 H16 109.5
C17 C20 H17 109.5
H16 C20 H17 109.5
C17 C20 H18 109.5
H16 C20 H18 109.5
H17 C20 H18 109.5
C26 C21 C22 117.8(2)
C26 C21 C2 121.7(2)
C22 C21 C2 120.54(19)
C23 C22 C21 121.0(2)
C23 C22 H36 119.5
C21 C22 H36 119.5
C24 C23 C22 118.5(2)
C24 C23 H37 120.8
C22 C23 H37 120.8
C25 C24 F1 119.2(2)
C25 C24 C23 123.1(2)
F1 C24 C23 117.7(2)
C24 C25 C26 117.8(2)
C24 C25 H38 121.1
C26 C25 H38 121.1
C25 C26 C21 121.7(2)
C25 C26 H39 119.1
C21 C26 H39 119.1
O1 B2 O2 112.9(2)
O1 B2 C2 123.8(2)
O2 B2 C2 123.2(2)
B2 O1 C28 108.12(18)
B2 O2 C27 107.44(17)
O2 C27 C32 109.12(19)
O2 C27 C31 106.11(19)
C32 C27 C31 110.6(2)
O2 C27 C28 102.82(17)
C32 C27 C28 114.6(2)
C31 C27 C28 112.9(2)
O1 C28 C29 108.6(2)
O1 C28 C30 106.5(2)
C29 C28 C30 109.6(2)
O1 C28 C27 101.99(17)
C29 C28 C27 114.8(2)
C30 C28 C27 114.5(2)
C28 C29 H19 109.5
C28 C29 H20 109.5
H19 C29 H20 109.5
C28 C29 H21 109.5
H19 C29 H21 109.5
H20 C29 H21 109.5
C28 C30 H22 109.5
C28 C30 H23 109.5
H22 C30 H23 109.5
C28 C30 H24 109.5
H22 C30 H24 109.5
H23 C30 H24 109.5
C27 C31 H25 109.5
C27 C31 H26 109.5
H25 C31 H26 109.5
C27 C31 H27 109.5
H25 C31 H27 109.5
H26 C31 H27 109.5
C27 C32 H28 109.5
C27 C32 H29 109.5
H28 C32 H29 109.5
C27 C32 H30 109.5
H28 C32 H30 109.5
H29 C32 H30 109.5

loop_
_geom_bond_atom_site_label_1
_geom_bond_atom_site_label_2
_geom_bond_distance
C1 C2 1.360(3)
C1 B1 1.574(3)
C1 H31 0.9500
C2 C21 1.485(3)
C2 B2 1.578(3)
B1 C12 1.580(3)
B1 C3 1.583(3)
C3 C8 1.417(3)
C3 C4 1.419(3)
C4 C5 1.388(3)
C4 C9 1.516(3)
C5 C6 1.384(3)
C5 H32 0.9500
C6 C7 1.397(3)
C6 C10 1.509(3)
C7 C8 1.391(3)
C7 H33 0.9500
C8 C11 1.523(3)
C9 H1 0.9800
C9 H2 0.9800
C9 H3 0.9800
C10 H4 0.9800
C10 H5 0.9800
C10 H6 0.9800
C11 H7 0.9800
C11 H8 0.9800
C11 H9 0.9800
C12 C13 1.415(3)
C12 C17 1.422(3)
C13 C14 1.401(3)
C13 C18 1.514(3)
C14 C15 1.383(3)
C14 H34 0.9500
C15 C16 1.397(3)
C15 C19 1.512(3)
C16 C17 1.392(3)
C16 H35 0.9500
C17 C20 1.513(3)
C18 H10 0.9800
C18 H11 0.9800
C18 H12 0.9800
C19 H13 0.9800
C19 H14 0.9800
C19 H15 0.9800
C20 H16 0.9800
C20 H17 0.9800
C20 H18 0.9800
C21 C26 1.397(3)
C21 C22 1.403(3)
C22 C23 1.382(3)
C22 H36 0.9500
C23 C24 1.377(3)
C23 H37 0.9500
C24 C25 1.365(3)
C24 F1 1.371(3)
C25 C26 1.391(3)
C25 H38 0.9500
C26 H39 0.9500
B2 O1 1.363(3)
B2 O2 1.364(3)
O1 C28 1.466(3)
O2 C27 1.464(3)
C27 C32 1.510(3)
C27 C31 1.523(4)
C27 C28 1.557(3)
C28 C29 1.511(4)
C28 C30 1.514(4)
C29 H19 0.9800
C29 H20 0.9800
C29 H21 0.9800
C30 H22 0.9800
C30 H23 0.9800
C30 H24 0.9800
C31 H25 0.9800
C31 H26 0.9800
C31 H27 0.9800
C32 H28 0.9800
C32 H29 0.9800
C32 H30 0.9800

loop_
_geom_torsion_atom_site_label_1
_geom_torsion_atom_site_label_2
_geom_torsion_atom_site_label_3
_geom_torsion_atom_site_label_4
_geom_torsion
B1 C1 C2 C21 7.2(4)
B1 C1 C2 B2 -169.2(2)
C2 C1 B1 C12 -158.3(2)
C2 C1 B1 C3 25.8(4)
C1 B1 C3 C8 -131.2(2)
C12 B1 C3 C8 53.1(3)
C1 B1 C3 C4 47.5(3)
C12 B1 C3 C4 -128.2(2)
C8 C3 C4 C5 0.3(3)
B1 C3 C4 C5 -178.4(2)
C8 C3 C4 C9 -178.63(19)
B1 C3 C4 C9 2.7(3)
C3 C4 C5 C6 1.6(3)
C9 C4 C5 C6 -179.4(2)
C4 C5 C6 C7 -2.0(3)
C4 C5 C6 C10 178.0(2)
C5 C6 C7 C8 0.5(3)
C10 C6 C7 C8 -179.5(2)
C6 C7 C8 C3 1.4(3)
C6 C7 C8 C11 178.6(2)
C4 C3 C8 C7 -1.8(3)
B1 C3 C8 C7 176.94(19)
C4 C3 C8 C11 -178.87(19)
B1 C3 C8 C11 -0.2(3)
C1 B1 C12 C13 -124.2(2)
C3 B1 C12 C13 51.8(3)
C1 B1 C12 C17 52.9(3)
C3 B1 C12 C17 -131.1(2)
C17 C12 C13 C14 -0.9(3)
B1 C12 C13 C14 176.31(19)
C17 C12 C13 C18 -179.54(19)
B1 C12 C13 C18 -2.3(3)
C12 C13 C14 C15 1.6(3)
C18 C13 C14 C15 -179.7(2)
C13 C14 C15 C16 -0.7(3)
C13 C14 C15 C19 178.2(2)
C14 C15 C16 C17 -0.9(3)
C19 C15 C16 C17 -179.8(2)
C15 C16 C17 C12 1.5(3)
C15 C16 C17 C20 177.1(2)
C13 C12 C17 C16 -0.6(3)
B1 C12 C17 C16 -177.77(19)
C13 C12 C17 C20 -176.08(19)
B1 C12 C17 C20 6.7(3)
C1 C2 C21 C26 41.5(3)
B2 C2 C21 C26 -142.2(2)
C1 C2 C21 C22 -138.7(2)
B2 C2 C21 C22 37.7(3)
C26 C21 C22 C23 -1.6(3)
C2 C21 C22 C23 178.5(2)
C21 C22 C23 C24 0.1(3)
C22 C23 C24 C25 1.1(4)
C22 C23 C24 F1 -179.5(2)
F1 C24 C25 C26 179.90(19)
C23 C24 C25 C26 -0.8(4)
C24 C25 C26 C21 -0.9(3)
C22 C21 C26 C25 2.0(3)
C2 C21 C26 C25 -178.1(2)
C1 C2 B2 O1 152.5(2)
C21 C2 B2 O1 -24.0(3)
C1 C2 B2 O2 -24.8(3)
C21 C2 B2 O2 158.6(2)
O2 B2 O1 C28 -7.9(3)
C2 B2 O1 C28 174.5(2)
O1 B2 O2 C27 -9.7(3)
C2 B2 O2 C27 167.9(2)
B2 O2 C27 C32 143.8(2)
B2 O2 C27 C31 -97.0(2)
B2 O2 C27 C28 21.7(2)
B2 O1 C28 C29 142.2(2)
B2 O1 C28 C30 -99.8(2)
B2 O1 C28 C27 20.6(2)
O2 C27 C28 O1 -25.2(2)
C32 C27 C28 O1 -143.5(2)
C31 C27 C28 O1 88.7(2)
O2 C27 C28 C29 -142.5(2)
C32 C27 C28 C29 99.3(3)
C31 C27 C28 C29 -28.6(3)
O2 C27 C28 C30 89.4(2)
C32 C27 C28 C30 -28.8(3)
C31 C27 C28 C30 -156.7(2)
